data_1504253
loop_
_publ_author_name
'Lee, Sanghee'
'Park, Seung Bum'

_publ_section_title
;
 An efficient one-step synthesis of heterobiaryl pyrazolo[3,4-b]pyridines
 via indole ring opening.
;
_journal_issue 22
_journal_name_full 'Organic letters'
_journal_page_first 5214
_journal_page_last 5217
_journal_paper_doi 10.1021/ol902147u
_journal_volume 11
_journal_year 2009
_chemical_formula_sum 'C13 H12 N4'
_chemical_formula_weight 224.27
_chemical_name_systematic
; 
 ? 
;
_space_group_IT_number 61
_symmetry_cell_setting orthorhombic
_symmetry_space_group_name_Hall '-P 2ac 2ab'
_symmetry_space_group_name_H-M 'P b c a'
_atom_sites_solution_hydrogens geom
_atom_sites_solution_primary direct
_atom_sites_solution_secondary difmap
_audit_creation_method SHELXTL
_cell_angle_alpha 90.00
_cell_angle_beta 90.00
_cell_angle_gamma 90.00
_cell_formula_units_Z 8
_cell_length_a 17.055(3)
_cell_length_b 6.1870(12)
_cell_length_c 22.305(5)
_cell_measurement_reflns_used 1328
_cell_measurement_temperature 293(2)
_cell_measurement_theta_max 20.95
_cell_measurement_theta_min 3.01
_cell_volume 2353.6(8)
_computing_cell_refinement 'Bruker SMART'
_computing_data_collection 'Bruker SMART'
_computing_data_reduction 'Bruker SAINT'
_computing_molecular_graphics 'Bruker SHELXTL'
_computing_publication_material 'Bruker SHELXTL'
_computing_structure_refinement 'SHELXL-97 (Sheldrick, 1997)'
_computing_structure_solution 'SHELXS-97 (Sheldrick, 1990)'
_diffrn_ambient_temperature 293(2)
_diffrn_measured_fraction_theta_full 1.000
_diffrn_measured_fraction_theta_max 1.000
_diffrn_measurement_device_type 'CCD area detector'
_diffrn_measurement_method 'phi and omega scans'
_diffrn_radiation_monochromator graphite
_diffrn_radiation_source 'fine-focus sealed tube'
_diffrn_radiation_type MoK\a
_diffrn_radiation_wavelength 0.71073
_diffrn_reflns_av_R_equivalents 0.0651
_diffrn_reflns_av_sigmaI/netI 0.0818
_diffrn_reflns_limit_h_max 21
_diffrn_reflns_limit_h_min -20
_diffrn_reflns_limit_k_max 7
_diffrn_reflns_limit_k_min -7
_diffrn_reflns_limit_l_max 27
_diffrn_reflns_limit_l_min -15
_diffrn_reflns_number 12128
_diffrn_reflns_theta_full 26.00
_diffrn_reflns_theta_max 26.00
_diffrn_reflns_theta_min 1.83
_exptl_absorpt_coefficient_mu 0.080
_exptl_absorpt_correction_type none
_exptl_crystal_colour 'pale yellow'
_exptl_crystal_density_diffrn 1.266
_exptl_crystal_density_method 'not measured'
_exptl_crystal_description rod
_exptl_crystal_F_000 944
_exptl_crystal_size_max 0.20
_exptl_crystal_size_mid 0.08
_exptl_crystal_size_min 0.05
_refine_diff_density_max 0.144
_refine_diff_density_min -0.128
_refine_diff_density_rms 0.026
_refine_ls_extinction_method none
_refine_ls_goodness_of_fit_ref 0.820
_refine_ls_hydrogen_treatment mixed
_refine_ls_matrix_type full
_refine_ls_number_parameters 159
_refine_ls_number_reflns 2310
_refine_ls_number_restraints 0
_refine_ls_restrained_S_all 0.820
_refine_ls_R_factor_all 0.0772
_refine_ls_R_factor_gt 0.0354
_refine_ls_shift/su_max 0.001
_refine_ls_shift/su_mean 0.000
_refine_ls_structure_factor_coef Fsqd
_refine_ls_weighting_details 'calc w=1/[\s^2^(Fo^2^)+(0.0401P)^2^+0.0000P] where P=(Fo^2^+2Fc^2^)/3'
_refine_ls_weighting_scheme calc
_refine_ls_wR_factor_gt 0.0784
_refine_ls_wR_factor_ref 0.0838
_reflns_number_gt 1051
_reflns_number_total 2310
_reflns_threshold_expression >2sigma(I)
_cod_data_source_file ol902147u_si_003.cif
_cod_data_source_block yk948pbca
_cod_depositor_comments
;
The following automatic conversions were performed:

'_symmetry_cell_setting' value 'Orthorhombic' changed to
'orthorhombic' according to
/home/saulius/struct/CIF-dictionaries/cif_core.dic dictionary named
'cif_core.dic' version 2.4.2 from 2011-04-26.

Automatic conversion script
Id: cif_fix_values 1715 2011-07-08 13:25:40Z adriana 
;
_cod_original_sg_symbol_H-M Pbca
_cod_database_code 1504253

loop_
_symmetry_equiv_pos_as_xyz
'x, y, z'
'-x+1/2, -y, z+1/2'
'-x, y+1/2, -z+1/2'
'x+1/2, -y+1/2, -z'
'-x, -y, -z'
'x-1/2, y, -z-1/2'
'x, -y-1/2, z-1/2'
'-x-1/2, y-1/2, z'

loop_
_atom_site_label
_atom_site_type_symbol
_atom_site_fract_x
_atom_site_fract_y
_atom_site_fract_z
_atom_site_U_iso_or_equiv
_atom_site_adp_type
_atom_site_occupancy
_atom_site_symmetry_multiplicity
_atom_site_calc_flag
_atom_site_refinement_flags
C1 C 1.12158(10) 0.5051(3) 0.46083(8) 0.0531(4) Uani 1 1 d .
C2 C 1.05390(9) 0.4614(3) 0.42575(7) 0.0468(4) Uani 1 1 d .
C3 C 1.02325(10) 0.2709(3) 0.44950(7) 0.0479(4) Uani 1 1 d .
C4 C 0.92332(10) 0.2600(3) 0.38421(7) 0.0573(5) Uani 1 1 d .
H4 H 0.8786 0.1935 0.3691 0.069 Uiso 1 1 calc R
C5 C 0.94735(10) 0.4524(3) 0.35648(7) 0.0498(4) Uani 1 1 d .
C6 C 1.01392(9) 0.5529(3) 0.37761(7) 0.0527(5) Uani 1 1 d .
H6 H 1.0319 0.6799 0.3600 0.063 Uiso 1 1 calc R
C7 C 0.90414(10) 0.5413(3) 0.30378(8) 0.0508(5) Uani 1 1 d .
C8 C 0.83795(10) 0.6718(3) 0.31085(8) 0.0577(5) Uani 1 1 d .
C9 C 0.80310(11) 0.7608(3) 0.26011(9) 0.0700(6) Uani 1 1 d .
H9 H 0.7594 0.8494 0.2645 0.084 Uiso 1 1 calc R
C10 C 0.83171(12) 0.7208(3) 0.20412(9) 0.0715(6) Uani 1 1 d .
H10 H 0.8075 0.7821 0.1709 0.086 Uiso 1 1 calc R
C11 C 0.89592(13) 0.5909(3) 0.19666(8) 0.0757(6) Uani 1 1 d .
H11 H 0.9153 0.5620 0.1585 0.091 Uiso 1 1 calc R
C12 C 0.93139(11) 0.5037(3) 0.24669(8) 0.0692(6) Uani 1 1 d .
H12 H 0.9753 0.4165 0.2416 0.083 Uiso 1 1 calc R
C13 C 1.17818(10) 0.6883(3) 0.45495(9) 0.0787(6) Uani 1 1 d .
H13A H 1.2144 0.6850 0.4879 0.118 Uiso 1 1 calc R
H13B H 1.1501 0.8227 0.4553 0.118 Uiso 1 1 calc R
H13C H 1.2064 0.6747 0.4179 0.118 Uiso 1 1 calc R
N1 N 1.13021(8) 0.3563(2) 0.50249(6) 0.0573(4) Uani 1 1 d .
N2 N 1.07062(8) 0.2118(3) 0.49551(7) 0.0543(4) Uani 1 1 d .
N3 N 0.95904(8) 0.1637(2) 0.43036(6) 0.0559(4) Uani 1 1 d .
N4 N 0.80381(8) 0.7044(3) 0.36699(7) 0.0866(6) Uani 1 1 d .
H4A H 0.7615 0.7792 0.3701 0.104 Uiso 1 1 calc R
H4B H 0.8251 0.6498 0.3985 0.104 Uiso 1 1 calc R
H1N H 1.0632(10) 0.095(3) 0.5229(8) 0.087(7) Uiso 1 1 d .

loop_
_atom_site_aniso_label
_atom_site_aniso_U_11
_atom_site_aniso_U_22
_atom_site_aniso_U_33
_atom_site_aniso_U_23
_atom_site_aniso_U_13
_atom_site_aniso_U_12
C1 0.0522(11) 0.0569(12) 0.0501(11) 0.0034(10) -0.0014(10) 0.0002(9)
C2 0.0492(10) 0.0490(11) 0.0423(10) 0.0027(9) 0.0010(9) 0.0016(9)
C3 0.0500(11) 0.0548(12) 0.0387(10) 0.0071(9) -0.0012(9) 0.0061(9)
C4 0.0570(12) 0.0617(13) 0.0533(11) 0.0123(10) -0.0093(9) -0.0058(10)
C5 0.0531(11) 0.0506(11) 0.0457(11) 0.0070(9) -0.0021(9) 0.0021(9)
C6 0.0612(12) 0.0478(11) 0.0491(12) 0.0078(9) 0.0004(10) -0.0006(9)
C7 0.0565(11) 0.0506(11) 0.0452(12) 0.0077(9) -0.0057(9) -0.0015(9)
C8 0.0633(13) 0.0607(12) 0.0491(12) 0.0061(10) -0.0049(11) -0.0020(10)
C9 0.0726(14) 0.0733(13) 0.0640(14) 0.0115(11) -0.0119(11) 0.0149(11)
C10 0.0890(15) 0.0707(14) 0.0547(13) 0.0181(11) -0.0146(12) -0.0021(12)
C11 0.0995(16) 0.0800(15) 0.0476(13) 0.0119(11) -0.0011(12) 0.0079(13)
C12 0.0846(14) 0.0709(13) 0.0521(12) 0.0096(11) -0.0023(11) 0.0144(11)
C13 0.0720(13) 0.0786(15) 0.0853(15) 0.0087(12) -0.0123(12) -0.0169(11)
N1 0.0542(10) 0.0646(10) 0.0530(10) 0.0007(9) -0.0036(8) 0.0027(8)
N2 0.0540(9) 0.0578(10) 0.0509(10) 0.0103(9) -0.0050(8) -0.0007(8)
N3 0.0567(9) 0.0606(10) 0.0505(9) 0.0125(8) -0.0070(8) -0.0046(8)
N4 0.0766(11) 0.1232(15) 0.0600(11) 0.0091(10) -0.0024(9) 0.0328(10)

loop_
_atom_type_symbol
_atom_type_description
_atom_type_scat_dispersion_real
_atom_type_scat_dispersion_imag
_atom_type_scat_source
C C 0.0033 0.0016 'International Tables Vol C Tables 4.2.6.8 and 6.1.1.4'
H H 0.0000 0.0000 'International Tables Vol C Tables 4.2.6.8 and 6.1.1.4'
N N 0.0061 0.0033 'International Tables Vol C Tables 4.2.6.8 and 6.1.1.4'

loop_
_geom_angle_atom_site_label_1
_geom_angle_atom_site_label_2
_geom_angle_atom_site_label_3
_geom_angle
N1 C1 C2 110.27(15)
N1 C1 C13 121.34(16)
C2 C1 C13 128.40(16)
C6 C2 C3 116.96(15)
C6 C2 C1 138.17(17)
C3 C2 C1 104.87(15)
N3 C3 N2 126.16(16)
N3 C3 C2 126.85(15)
N2 C3 C2 106.99(16)
N3 C4 C5 125.78(15)
N3 C4 H4 117.1
C5 C4 H4 117.1
C6 C5 C4 118.24(15)
C6 C5 C7 120.67(16)
C4 C5 C7 121.04(15)
C5 C6 C2 118.93(15)
C5 C6 H6 120.5
C2 C6 H6 120.5
C12 C7 C8 118.37(16)
C12 C7 C5 120.02(16)
C8 C7 C5 121.54(16)
C9 C8 N4 119.61(17)
C9 C8 C7 118.82(17)
N4 C8 C7 121.47(16)
C10 C9 C8 121.35(18)
C10 C9 H9 119.3
C8 C9 H9 119.3
C9 C10 C11 120.29(18)
C9 C10 H10 119.9
C11 C10 H10 119.9
C10 C11 C12 118.83(18)
C10 C11 H11 120.6
C12 C11 H11 120.6
C7 C12 C11 122.34(18)
C7 C12 H12 118.8
C11 C12 H12 118.8
C1 C13 H13A 109.5
C1 C13 H13B 109.5
H13A C13 H13B 109.5
C1 C13 H13C 109.5
H13A C13 H13C 109.5
H13B C13 H13C 109.5
C1 N1 N2 107.15(14)
C3 N2 N1 110.72(15)
C3 N2 H1N 127.5(10)
N1 N2 H1N 121.6(10)
C4 N3 C3 113.23(14)
C8 N4 H4A 120.0
C8 N4 H4B 120.0
H4A N4 H4B 120.0

loop_
_geom_bond_atom_site_label_1
_geom_bond_atom_site_label_2
_geom_bond_distance
C1 N1 1.3164(19)
C1 C2 1.420(2)
C1 C13 1.494(2)
C2 C6 1.392(2)
C2 C3 1.394(2)
C3 N3 1.3497(19)
C3 N2 1.3563(19)
C4 N3 1.3363(18)
C4 C5 1.403(2)
C4 H4 0.9300
C5 C6 1.378(2)
C5 C7 1.492(2)
C6 H6 0.9300
C7 C12 1.375(2)
C7 C8 1.397(2)
C8 C9 1.392(2)
C8 N4 1.396(2)
C9 C10 1.363(2)
C9 H9 0.9300
C10 C11 1.369(2)
C10 H10 0.9300
C11 C12 1.379(2)
C11 H11 0.9300
C12 H12 0.9300
C13 H13A 0.9600
C13 H13B 0.9600
C13 H13C 0.9600
N1 N2 1.3625(18)
N2 H1N 0.955(19)
N4 H4A 0.8600
N4 H4B 0.8600

loop_
_geom_torsion_atom_site_label_1
_geom_torsion_atom_site_label_2
_geom_torsion_atom_site_label_3
_geom_torsion_atom_site_label_4
_geom_torsion
N1 C1 C2 C6 179.26(18)
C13 C1 C2 C6 -0.7(3)
N1 C1 C2 C3 -0.88(18)
C13 C1 C2 C3 179.19(16)
C6 C2 C3 N3 0.8(2)
C1 C2 C3 N3 -179.14(15)
C6 C2 C3 N2 -179.72(13)
C1 C2 C3 N2 0.39(17)
N3 C4 C5 C6 0.6(3)
N3 C4 C5 C7 177.97(15)
C4 C5 C6 C2 -0.7(2)
C7 C5 C6 C2 -178.08(15)
C3 C2 C6 C5 0.1(2)
C1 C2 C6 C5 179.95(18)
C6 C5 C7 C12 79.1(2)
C4 C5 C7 C12 -98.2(2)
C6 C5 C7 C8 -97.8(2)
C4 C5 C7 C8 84.9(2)
C12 C7 C8 C9 -0.9(3)
C5 C7 C8 C9 176.03(16)
C12 C7 C8 N4 175.43(16)
C5 C7 C8 N4 -7.6(3)
N4 C8 C9 C10 -175.63(17)
C7 C8 C9 C10 0.8(3)
C8 C9 C10 C11 0.0(3)
C9 C10 C11 C12 -0.7(3)
C8 C7 C12 C11 0.3(3)
C5 C7 C12 C11 -176.72(16)
C10 C11 C12 C7 0.5(3)
C2 C1 N1 N2 1.02(18)
C13 C1 N1 N2 -179.05(14)
N3 C3 N2 N1 179.74(14)
C2 C3 N2 N1 0.21(17)
C1 N1 N2 C3 -0.77(18)
C5 C4 N3 C3 0.2(2)
N2 C3 N3 C4 179.69(15)
C2 C3 N3 C4 -0.9(2)
